data_1518675
loop_
_publ_author_name
'Maluenda, Irene'
'Chen, Ming-Tsz'
'Guest, Daniel'
'Mark Roe, S.'
'Turner, Michael L.'
'Navarro, Oscar'

_publ_section_title
;
 Room temperature, solventless telomerization of isoprene with alcohols
 using (N-heterocyclic carbene)--palladium catalysts
;
_journal_issue 3
_journal_name_full 'Catal. Sci. Technol.'
_journal_page_first 1447
_journal_paper_doi 10.1039/C5CY00058K
_journal_volume 5
_journal_year 2015
_chemical_formula_moiety 'C27 H39 Cl2 N3 Pd'
_chemical_formula_sum 'C27 H39 Cl2 N3 Pd'
_chemical_formula_weight 582.91
_chemical_name_systematic (IMes)PdCl2(TEA)
_space_group_crystal_system monoclinic
_space_group_IT_number 15
_space_group_name_Hall '-C 2yc'
_space_group_name_H-M_alt 'C 1 2/c 1'
_symmetry_space_group_name_Hall '-C 2yc'
_symmetry_space_group_name_H-M 'C 1 2/c 1'
_atom_sites_solution_hydrogens geom
_audit_creation_date 2014-10-07
_audit_creation_method
;
Olex2 1.2-beta
(compiled 2014.09.19 svn.r3010 for OlexSys, GUI svn.r4874)
;
_audit_update_record
;
2014-12-15 deposited with the CCDC.
2015-02-04 downloaded from the CCDC.
;
_cell_angle_alpha 90
_cell_angle_beta 111.789(8)
_cell_angle_gamma 90
_cell_formula_units_Z 8
_cell_length_a 35.0018(17)
_cell_length_b 11.2158(5)
_cell_length_c 15.2054(10)
_cell_measurement_reflns_used 15152
_cell_measurement_temperature 100
_cell_measurement_theta_max 27.5
_cell_measurement_theta_min 3.3
_cell_volume 5542.8(6)
_computing_molecular_graphics 'Olex2 (Dolomanov et al., 2009)'
_computing_publication_material 'Olex2 (Dolomanov et al., 2009)'
_computing_structure_refinement 'ShelXL (Sheldrick, 2008)'
_diffrn_ambient_temperature 100
_diffrn_detector_area_resol_mean 28.5714
_diffrn_measured_fraction_theta_full 0.998
_diffrn_measured_fraction_theta_max 0.998
_diffrn_measurement_device_type 'Rigaku AFC12 (Right)'
_diffrn_measurement_method 'profile data from \w-scans'
_diffrn_radiation_type MoK\a
_diffrn_radiation_wavelength 0.71075
_diffrn_reflns_av_R_equivalents 0.0637
_diffrn_reflns_av_unetI/netI 0.0768
_diffrn_reflns_Laue_measured_fraction_full 0.998
_diffrn_reflns_Laue_measured_fraction_max 0.998
_diffrn_reflns_limit_h_max 45
_diffrn_reflns_limit_h_min -41
_diffrn_reflns_limit_k_max 14
_diffrn_reflns_limit_k_min -14
_diffrn_reflns_limit_l_max 17
_diffrn_reflns_limit_l_min -19
_diffrn_reflns_number 19002
_diffrn_reflns_point_group_measured_fraction_full 0.998
_diffrn_reflns_point_group_measured_fraction_max 0.998
_diffrn_reflns_theta_full 25.242
_diffrn_reflns_theta_max 27.483
_diffrn_reflns_theta_min 3.040
_diffrn_source 'Rotating Anode'
_exptl_absorpt_correction_T_max 1.00
_exptl_absorpt_correction_T_min 0.882
_exptl_absorpt_correction_type multi-scan
_exptl_absorpt_process_details
;
CrystalClear-SM Expert 3.1 b25 (Rigaku, 20112)
;
_exptl_crystal_colour yellow
_exptl_crystal_density_diffrn 1.397
_exptl_crystal_description shard
_exptl_crystal_F_000 2416
_exptl_crystal_size_max 0.08
_exptl_crystal_size_mid 0.04
_exptl_crystal_size_min 0.02
_refine_diff_density_max 0.901
_refine_diff_density_min -1.160
_refine_diff_density_rms 0.135
_refine_ls_extinction_method none
_refine_ls_goodness_of_fit_ref 1.097
_refine_ls_hydrogen_treatment constr
_refine_ls_matrix_type full
_refine_ls_number_parameters 307
_refine_ls_number_reflns 6344
_refine_ls_number_restraints 267
_refine_ls_restrained_S_all 1.082
_refine_ls_R_factor_all 0.0764
_refine_ls_R_factor_gt 0.0486
_refine_ls_shift/su_max 0.001
_refine_ls_shift/su_mean 0.000
_refine_ls_structure_factor_coef Fsqd
_refine_ls_weighting_details 'w=1/[\s^2^(Fo^2^)+(0.0351P)^2^+14.0321P] where P=(Fo^2^+2Fc^2^)/3'
_refine_ls_weighting_scheme calc
_refine_ls_wR_factor_gt 0.0994
_refine_ls_wR_factor_ref 0.1121
_reflns_Friedel_coverage 0.000
_reflns_number_gt 4556
_reflns_number_total 6344
_reflns_threshold_expression 'I > 2\s(I)'
_cod_data_source_file c5cy00058k2.cif
_cod_data_source_block 2014ncs0275
_cod_depositor_comments
;
The following automatic conversions were performed:

'_exptl_absorpt_correction_type' value 'Multi-Scan' changed to
'multi-scan' according to
/usr/data/users/saulius/crontab/automatic-downloads/rss-feeds/RSC/lib/dictionaries/cif_core.dic
dictionary named 'cif_core.dic' version 2.4.2 from 2011-04-26.

Automatic conversion script
Id: cif_fix_values 3008 2015-01-20 13:52:24Z robertas 

 Adding full bibliography for 1518674--1518675.cif.
;
_cod_database_code 1518675
_shelxl_version_number 2013-4
_shelx_space_group_comment
;
The symmetry employed for this shelxl refinement is uniquely defined
by the following loop, which should always be used as a source of
symmetry information in preference to the above space-group names.
They are only intended as comments.
;
_shelx_estimated_absorpt_t_max 1.000
_olex2_refinement_description
;
1. Fixed Uiso
 At 1.2 times of:
  All C(H) groups, All C(H,H) groups
 At 1.5 times of:
  All C(H,H,H) groups
2. Rigid body (RIGU) restrains
 Pd1, Cl1, Cl2, N3, C22, C1B, C1C, C20, N8, N9, C18, H1BA, H1BB, C2, H1CA,
 H1CB, C1D, H20A, H20B, C14, C1E, C19, C1F, H18A, H18B, H18C, H2A, H2B, H2C,
 H1DA, H1DB, H1DC, C9, C10, H1E, C12, C16, H1F, C7, C15, C8, C17, C11, C13, C5,
 C1A, C6, H7, H15A, H15B, H15C, H8, H17A, H17B, H17C, H11A, H11B, H11C, C3, H13,
  H5, H1AA, H1AB, H1AC, C4, C1, H4A, H4B, H4C, H1A, H1B, H1C
 with sigma for 1-2 distances of 0.004 and sigma for 1-3 distances of 0.004
3.a Secondary CH2 refined with riding coordinates:
 C1B(H1BA,H1BB), C1C(H1CA,H1CB), C20(H20A,H20B)
3.b Aromatic/amide H refined with riding coordinates:
 C5(H5), C7(H7), C8(H8), C13(H13), C1E(H1E), C1F(H1F)
3.c Idealised Me refined as rotating group:
 C1(H1A,H1B,H1C), C2(H2A,H2B,H2C), C4(H4A,H4B,H4C), C11(H11A,H11B,H11C),
 C15(H15A,H15B,H15C), C17(H17A,H17B,H17C), C18(H18A,H18B,H18C), C1A(H1AA,H1AB,
 H1AC), C1D(H1DA,H1DB,H1DC)
;
_olex2_submission_special_instructions 'No special instructions were received'

loop_
_space_group_symop_operation_xyz
'x, y, z'
'-x, y, -z+1/2'
'x+1/2, y+1/2, z'
'-x+1/2, y+1/2, -z+1/2'
'-x, -y, -z'
'x, -y, z-1/2'
'-x+1/2, -y+1/2, -z'
'x+1/2, -y+1/2, z-1/2'

loop_
_atom_site_label
_atom_site_type_symbol
_atom_site_fract_x
_atom_site_fract_y
_atom_site_fract_z
_atom_site_U_iso_or_equiv
_atom_site_adp_type
_atom_site_occupancy
_atom_site_site_symmetry_order
_atom_site_calc_flag
_atom_site_refinement_flags_posn
Pd1 Pd 0.37328(2) 0.23175(2) 0.38721(2) 0.01490(9) Uani 1 1 d .
Cl1 Cl 0.38598(3) 0.03307(8) 0.42710(7) 0.0224(2) Uani 1 1 d .
Cl2 Cl 0.35925(4) 0.42593(9) 0.33659(8) 0.0317(3) Uani 1 1 d .
C1 C 0.17349(12) 0.2197(4) 0.1267(3) 0.0251(9) Uani 1 1 d .
H1A H 0.1569 0.1751 0.0699 0.038 Uiso 1 1 calc GR
H1B H 0.1654 0.3039 0.1187 0.038 Uiso 1 1 calc GR
H1C H 0.1690 0.1872 0.1819 0.038 Uiso 1 1 calc GR
C2 C 0.38144(15) 0.2174(4) 0.6931(3) 0.0344(11) Uani 1 1 d .
H2A H 0.3578 0.2662 0.6904 0.052 Uiso 1 1 calc GR
H2B H 0.4069 0.2627 0.7240 0.052 Uiso 1 1 calc GR
H2C H 0.3822 0.1447 0.7294 0.052 Uiso 1 1 calc GR
N3 N 0.37370(11) 0.2841(3) 0.5269(2) 0.0239(8) Uani 1 1 d .
C4 C 0.56491(12) 0.2793(4) 0.5349(3) 0.0327(11) Uani 1 1 d .
H4A H 0.5585 0.3003 0.5904 0.049 Uiso 1 1 calc GR
H4B H 0.5789 0.3464 0.5183 0.049 Uiso 1 1 calc GR
H4C H 0.5829 0.2093 0.5495 0.049 Uiso 1 1 calc GR
C5 C 0.23873(12) 0.1003(3) 0.1714(3) 0.0195(8) Uani 1 1 d .
H5 H 0.2241 0.0352 0.1839 0.023 Uiso 1 1 calc R
C6 C 0.52584(11) 0.2515(4) 0.4531(3) 0.0213(9) Uani 1 1 d .
C7 C 0.51310(11) 0.1344(4) 0.4298(3) 0.0190(8) Uani 1 1 d .
H7 H 0.5303 0.0712 0.4639 0.023 Uiso 1 1 calc R
N8 N 0.40970(9) 0.1787(3) 0.2428(2) 0.0163(7) Uani 1 1 d .
N9 N 0.34358(9) 0.1711(3) 0.1804(2) 0.0157(7) Uani 1 1 d .
C3 C 0.21856(11) 0.2089(3) 0.1414(3) 0.0187(8) Uani 1 1 d .
C8 C 0.50182(12) 0.3423(4) 0.3987(3) 0.0240(9) Uani 1 1 d .
H8 H 0.5112 0.4222 0.4115 0.029 Uiso 1 1 calc R
C9 C 0.47572(11) 0.1075(4) 0.3576(3) 0.0186(8) Uani 1 1 d .
C10 C 0.46409(12) 0.3199(3) 0.3252(3) 0.0208(9) Uani 1 1 d .
C11 C 0.30156(12) 0.3947(3) 0.1036(3) 0.0230(9) Uani 1 1 d .
H11A H 0.2924 0.3974 0.0344 0.035 Uiso 1 1 calc GR
H11B H 0.3315 0.3839 0.1310 0.035 Uiso 1 1 calc GR
H11C H 0.2942 0.4695 0.1268 0.035 Uiso 1 1 calc GR
C12 C 0.28097(12) 0.2920(3) 0.1323(3) 0.0182(8) Uani 1 1 d .
C13 C 0.23979(12) 0.3016(3) 0.1222(3) 0.0197(8) Uani 1 1 d .
H13 H 0.2259 0.3752 0.1013 0.024 Uiso 1 1 calc R
C14 C 0.45084(11) 0.2023(3) 0.3109(3) 0.0179(8) Uani 1 1 d .
C15 C 0.46336(12) -0.0201(3) 0.3317(3) 0.0246(9) Uani 1 1 d .
H15A H 0.4847 -0.0732 0.3732 0.037 Uiso 1 1 calc GR
H15B H 0.4601 -0.0341 0.2657 0.037 Uiso 1 1 calc GR
H15C H 0.4372 -0.0360 0.3394 0.037 Uiso 1 1 calc GR
C16 C 0.27965(11) 0.0858(3) 0.1833(3) 0.0172(8) Uani 1 1 d .
C17 C 0.44073(13) 0.4203(4) 0.2625(3) 0.0307(11) Uani 1 1 d .
H17A H 0.4576 0.4927 0.2774 0.046 Uiso 1 1 calc GR
H17B H 0.4152 0.4348 0.2732 0.046 Uiso 1 1 calc GR
H17C H 0.4342 0.3987 0.1960 0.046 Uiso 1 1 calc GR
C18 C 0.29697(16) 0.2862(6) 0.4609(5) 0.0614(17) Uani 1 1 d .
H18A H 0.2952 0.2705 0.3961 0.092 Uiso 1 1 calc GR
H18B H 0.2731 0.3334 0.4590 0.092 Uiso 1 1 calc GR
H18C H 0.2973 0.2105 0.4933 0.092 Uiso 1 1 calc GR
C19 C 0.30054(11) 0.1845(3) 0.1656(3) 0.0164(8) Uani 1 1 d .
C1A C 0.30028(12) -0.0336(3) 0.2100(3) 0.0241(9) Uani 1 1 d .
H1AA H 0.2809 -0.0910 0.2186 0.036 Uiso 1 1 calc GR
H1AB H 0.3243 -0.0261 0.2692 0.036 Uiso 1 1 calc GR
H1AC H 0.3092 -0.0615 0.1595 0.036 Uiso 1 1 calc GR
C1B C 0.33568(16) 0.3541(5) 0.5134(4) 0.0465(13) Uani 1 1 d .
H1BA H 0.3360 0.4280 0.4781 0.056 Uiso 1 1 calc R
H1BB H 0.3357 0.3775 0.5763 0.056 Uiso 1 1 calc R
C1C C 0.37754(13) 0.1840(4) 0.5924(3) 0.0239(9) Uani 1 1 d .
H1CA H 0.4020 0.1365 0.5966 0.029 Uiso 1 1 calc R
H1CB H 0.3531 0.1320 0.5647 0.029 Uiso 1 1 calc R
C1D C 0.45053(15) 0.3062(5) 0.5861(4) 0.0455(13) Uani 1 1 d .
H1DA H 0.4499 0.2665 0.5282 0.068 Uiso 1 1 calc GR
H1DB H 0.4555 0.2469 0.6365 0.068 Uiso 1 1 calc GR
H1DC H 0.4726 0.3657 0.6058 0.068 Uiso 1 1 calc GR
C1E C 0.39948(12) 0.1471(4) 0.1488(3) 0.0217(9) Uani 1 1 d .
H1E H 0.4181 0.1319 0.1178 0.026 Uiso 1 1 calc R
C1F C 0.35817(12) 0.1419(4) 0.1100(3) 0.0204(8) Uani 1 1 d .
H1F H 0.3420 0.1219 0.0462 0.024 Uiso 1 1 calc R
C20 C 0.40982(16) 0.3669(4) 0.5675(3) 0.0389(12) Uani 1 1 d .
H20A H 0.4097 0.4006 0.6276 0.047 Uiso 1 1 calc R
H20B H 0.4067 0.4338 0.5230 0.047 Uiso 1 1 calc R
C22 C 0.37523(11) 0.1929(3) 0.2624(3) 0.0159(8) Uani 1 1 d .

loop_
_atom_site_aniso_label
_atom_site_aniso_U_11
_atom_site_aniso_U_22
_atom_site_aniso_U_33
_atom_site_aniso_U_23
_atom_site_aniso_U_13
_atom_site_aniso_U_12
Pd1 0.01433(14) 0.01418(14) 0.01630(16) -0.00041(13) 0.00581(11) 0.00157(12)
Cl1 0.0292(5) 0.0158(4) 0.0224(5) 0.0020(4) 0.0097(4) 0.0025(4)
Cl2 0.0467(7) 0.0178(5) 0.0307(6) 0.0038(5) 0.0143(5) 0.0093(5)
C1 0.0174(18) 0.026(2) 0.032(2) -0.003(2) 0.0094(17) -0.0012(17)
C2 0.043(3) 0.037(3) 0.026(2) 0.001(2) 0.016(2) -0.002(2)
N3 0.0328(18) 0.0271(18) 0.0131(16) -0.0029(14) 0.0100(14) 0.0060(15)
C4 0.0157(19) 0.037(2) 0.034(3) -0.001(2) -0.0035(18) -0.0042(19)
C5 0.0181(18) 0.0192(18) 0.022(2) 0.0016(16) 0.0090(16) -0.0038(15)
C6 0.0126(17) 0.029(2) 0.022(2) 0.0038(17) 0.0059(15) 0.0000(15)
C7 0.0105(17) 0.0243(19) 0.022(2) 0.0045(16) 0.0062(15) 0.0052(15)
N8 0.0113(14) 0.0221(16) 0.0151(16) 0.0011(14) 0.0044(12) 0.0002(13)
N9 0.0122(14) 0.0203(16) 0.0147(16) 0.0000(13) 0.0051(12) -0.0016(13)
C3 0.0151(17) 0.0210(18) 0.019(2) -0.0029(16) 0.0050(15) 0.0003(15)
C8 0.0150(18) 0.0215(19) 0.033(2) 0.0027(18) 0.0057(17) -0.0041(16)
C9 0.0152(17) 0.0247(18) 0.019(2) 0.0035(16) 0.0102(15) 0.0024(15)
C10 0.0176(18) 0.0210(18) 0.025(2) 0.0067(17) 0.0095(16) 0.0017(15)
C11 0.0175(19) 0.023(2) 0.027(2) 0.0057(18) 0.0068(17) -0.0022(16)
C12 0.0165(17) 0.0198(18) 0.016(2) -0.0025(16) 0.0038(15) -0.0040(15)
C13 0.0178(17) 0.0177(17) 0.022(2) -0.0011(16) 0.0053(16) 0.0006(15)
C14 0.0108(16) 0.0219(18) 0.0188(19) 0.0010(15) 0.0028(14) 0.0011(14)
C15 0.021(2) 0.0209(19) 0.030(2) 0.0007(18) 0.0063(18) 0.0016(17)
C16 0.0141(17) 0.0192(17) 0.015(2) -0.0020(15) 0.0021(15) -0.0022(14)
C17 0.024(2) 0.025(2) 0.038(3) 0.010(2) 0.005(2) -0.0001(18)
C18 0.036(3) 0.090(4) 0.064(4) 0.029(3) 0.025(3) 0.031(3)
C19 0.0116(16) 0.0220(17) 0.0146(19) -0.0002(16) 0.0038(14) -0.0014(14)
C1A 0.020(2) 0.0219(19) 0.028(2) 0.0024(18) 0.0055(18) -0.0020(17)
C1B 0.059(3) 0.058(3) 0.033(3) 0.013(2) 0.029(2) 0.035(3)
C1C 0.027(2) 0.025(2) 0.021(2) 0.0001(17) 0.0102(18) 0.0029(18)
C1D 0.036(3) 0.053(3) 0.040(3) -0.004(3) 0.005(2) -0.021(2)
C1E 0.0173(18) 0.030(2) 0.0182(19) 0.0010(17) 0.0071(15) 0.0025(17)
C1F 0.0182(18) 0.026(2) 0.0170(19) -0.0004(17) 0.0072(15) -0.0008(16)
C20 0.066(3) 0.024(2) 0.023(2) -0.009(2) 0.012(2) -0.012(2)
C22 0.0136(16) 0.0129(16) 0.0193(18) -0.0010(15) 0.0040(14) 0.0002(14)

loop_
_atom_type_symbol
_atom_type_description
_atom_type_scat_dispersion_real
_atom_type_scat_dispersion_imag
_atom_type_scat_source
C C 0.0033 0.0016 'International Tables Vol C Tables 4.2.6.8 and 6.1.1.4'
H H 0.0000 0.0000 'International Tables Vol C Tables 4.2.6.8 and 6.1.1.4'
Cl Cl 0.1484 0.1585 'International Tables Vol C Tables 4.2.6.8 and 6.1.1.4'
N N 0.0061 0.0033 'International Tables Vol C Tables 4.2.6.8 and 6.1.1.4'
Pd Pd -0.9988 1.0072 'International Tables Vol C Tables 4.2.6.8 and 6.1.1.4'

loop_
_geom_angle_atom_site_label_1
_geom_angle_atom_site_label_2
_geom_angle_atom_site_label_3
_geom_angle
Cl2 Pd1 Cl1 176.02(4)
N3 Pd1 Cl1 94.15(9)
N3 Pd1 Cl2 89.69(9)
C22 Pd1 Cl1 88.15(11)
C22 Pd1 Cl2 88.07(11)
C22 Pd1 N3 176.50(14)
H1A C1 H1B 109.5
H1A C1 H1C 109.5
H1B C1 H1C 109.5
C3 C1 H1A 109.5
C3 C1 H1B 109.5
C3 C1 H1C 109.5
H2A C2 H2B 109.5
H2A C2 H2C 109.5
H2B C2 H2C 109.5
C1C C2 H2A 109.5
C1C C2 H2B 109.5
C1C C2 H2C 109.5
C1B N3 Pd1 108.8(3)
C1B N3 C20 107.6(4)
C1C N3 Pd1 114.6(2)
C1C N3 C1B 110.2(4)
C1C N3 C20 109.9(3)
C20 N3 Pd1 105.4(3)
H4A C4 H4B 109.5
H4A C4 H4C 109.5
H4B C4 H4C 109.5
C6 C4 H4A 109.5
C6 C4 H4B 109.5
C6 C4 H4C 109.5
C3 C5 H5 119.4
C16 C5 H5 119.4
C16 C5 C3 121.2(4)
C7 C6 C4 121.0(4)
C8 C6 C4 120.5(4)
C8 C6 C7 118.5(4)
C6 C7 H7 119.2
C6 C7 C9 121.6(4)
C9 C7 H7 119.2
C1E N8 C14 126.2(3)
C22 N8 C14 123.4(3)
C22 N8 C1E 110.3(3)
C1F N9 C19 124.4(3)
C22 N9 C19 125.2(3)
C22 N9 C1F 110.2(3)
C5 C3 C1 119.4(4)
C13 C3 C1 121.7(4)
C13 C3 C5 118.9(4)
C6 C8 H8 119.0
C6 C8 C10 122.0(4)
C10 C8 H8 119.0
C7 C9 C15 120.5(3)
C14 C9 C7 117.6(4)
C14 C9 C15 121.9(3)
C8 C10 C17 120.1(4)
C14 C10 C8 117.2(4)
C14 C10 C17 122.7(4)
H11A C11 H11B 109.5
H11A C11 H11C 109.5
H11B C11 H11C 109.5
C12 C11 H11A 109.5
C12 C11 H11B 109.5
C12 C11 H11C 109.5
C13 C12 C11 119.7(3)
C19 C12 C11 123.1(3)
C19 C12 C13 117.2(4)
C3 C13 C12 122.5(4)
C3 C13 H13 118.8
C12 C13 H13 118.8
C9 C14 N8 119.5(3)
C10 C14 N8 118.0(3)
C10 C14 C9 122.5(3)
C9 C15 H15A 109.5
C9 C15 H15B 109.5
C9 C15 H15C 109.5
H15A C15 H15B 109.5
H15A C15 H15C 109.5
H15B C15 H15C 109.5
C5 C16 C19 117.9(3)
C5 C16 C1A 120.7(3)
C19 C16 C1A 121.4(3)
C10 C17 H17A 109.5
C10 C17 H17B 109.5
C10 C17 H17C 109.5
H17A C17 H17B 109.5
H17A C17 H17C 109.5
H17B C17 H17C 109.5
H18A C18 H18B 109.5
H18A C18 H18C 109.5
H18B C18 H18C 109.5
C1B C18 H18A 109.5
C1B C18 H18B 109.5
C1B C18 H18C 109.5
C12 C19 N9 119.4(3)
C12 C19 C16 122.2(3)
C16 C19 N9 118.3(3)
C16 C1A H1AA 109.5
C16 C1A H1AB 109.5
C16 C1A H1AC 109.5
H1AA C1A H1AB 109.5
H1AA C1A H1AC 109.5
H1AB C1A H1AC 109.5
N3 C1B C18 112.9(4)
N3 C1B H1BA 109.0
N3 C1B H1BB 109.0
C18 C1B H1BA 109.0
C18 C1B H1BB 109.0
H1BA C1B H1BB 107.8
C2 C1C H1CA 108.2
C2 C1C H1CB 108.2
N3 C1C C2 116.2(3)
N3 C1C H1CA 108.2
N3 C1C H1CB 108.2
H1CA C1C H1CB 107.4
H1DA C1D H1DB 109.5
H1DA C1D H1DC 109.5
H1DB C1D H1DC 109.5
C20 C1D H1DA 109.5
C20 C1D H1DB 109.5
C20 C1D H1DC 109.5
N8 C1E H1E 126.6
C1F C1E N8 106.8(4)
C1F C1E H1E 126.6
N9 C1F H1F 126.4
C1E C1F N9 107.2(4)
C1E C1F H1F 126.4
N3 C20 C1D 112.9(4)
N3 C20 H20A 109.0
N3 C20 H20B 109.0
C1D C20 H20A 109.0
C1D C20 H20B 109.0
H20A C20 H20B 107.8
N8 C22 Pd1 126.1(3)
N9 C22 Pd1 128.3(3)
N9 C22 N8 105.6(3)

loop_
_geom_bond_atom_site_label_1
_geom_bond_atom_site_label_2
_geom_bond_distance
Pd1 Cl1 2.3088(10)
Pd1 Cl2 2.3013(10)
Pd1 N3 2.198(3)
Pd1 C22 1.974(4)
C1 H1A 0.9800
C1 H1B 0.9800
C1 H1C 0.9800
C1 C3 1.514(5)
C2 H2A 0.9800
C2 H2B 0.9800
C2 H2C 0.9800
C2 C1C 1.533(6)
N3 C1B 1.492(6)
N3 C1C 1.474(5)
N3 C20 1.504(6)
C4 H4A 0.9800
C4 H4B 0.9800
C4 H4C 0.9800
C4 C6 1.501(5)
C5 H5 0.9500
C5 C3 1.396(5)
C5 C16 1.385(5)
C6 C7 1.390(5)
C6 C8 1.382(5)
C7 H7 0.9500
C7 C9 1.393(5)
N8 C14 1.452(4)
N8 C1E 1.384(5)
N8 C22 1.355(5)
N9 C19 1.446(4)
N9 C1F 1.386(5)
N9 C22 1.347(5)
C3 C13 1.371(5)
C8 H8 0.9500
C8 C10 1.400(5)
C9 C14 1.391(5)
C9 C15 1.504(5)
C10 C14 1.388(5)
C10 C17 1.506(5)
C11 H11A 0.9800
C11 H11B 0.9800
C11 H11C 0.9800
C11 C12 1.506(5)
C12 C13 1.396(5)
C12 C19 1.387(5)
C13 H13 0.9500
C15 H15A 0.9800
C15 H15B 0.9800
C15 H15C 0.9800
C16 C19 1.407(5)
C16 C1A 1.504(5)
C17 H17A 0.9800
C17 H17B 0.9800
C17 H17C 0.9800
C18 H18A 0.9800
C18 H18B 0.9800
C18 H18C 0.9800
C18 C1B 1.500(8)
C1A H1AA 0.9800
C1A H1AB 0.9800
C1A H1AC 0.9800
C1B H1BA 0.9900
C1B H1BB 0.9900
C1C H1CA 0.9900
C1C H1CB 0.9900
C1D H1DA 0.9800
C1D H1DB 0.9800
C1D H1DC 0.9800
C1D C20 1.508(7)
C1E H1E 0.9500
C1E C1F 1.345(5)
C1F H1F 0.9500
C20 H20A 0.9900
C20 H20B 0.9900

loop_
_geom_torsion_atom_site_label_1
_geom_torsion_atom_site_label_2
_geom_torsion_atom_site_label_3
_geom_torsion_atom_site_label_4
_geom_torsion
Pd1 N3 C1B C18 58.4(5)
Pd1 N3 C1C C2 175.3(3)
Pd1 N3 C20 C1D -65.0(4)
C1 C3 C13 C12 -177.8(4)
C4 C6 C7 C9 176.1(4)
C4 C6 C8 C10 -176.4(4)
C5 C3 C13 C12 -0.6(6)
C5 C16 C19 N9 178.3(3)
C5 C16 C19 C12 -3.4(6)
C6 C7 C9 C14 -1.7(6)
C6 C7 C9 C15 177.9(4)
C6 C8 C10 C14 2.2(6)
C6 C8 C10 C17 -174.7(4)
C7 C6 C8 C10 4.1(6)
C7 C9 C14 N8 -173.0(3)
C7 C9 C14 C10 8.3(6)
N8 C1E C1F N9 0.4(4)
C3 C5 C16 C19 0.9(6)
C3 C5 C16 C1A -176.3(4)
C8 C6 C7 C9 -4.3(6)
C8 C10 C14 N8 172.8(4)
C8 C10 C14 C9 -8.6(6)
C11 C12 C13 C3 175.8(4)
C11 C12 C19 N9 4.6(6)
C11 C12 C19 C16 -173.7(4)
C13 C12 C19 N9 -177.9(3)
C13 C12 C19 C16 3.8(6)
C14 N8 C1E C1F -175.9(4)
C14 N8 C22 Pd1 -6.4(5)
C14 N8 C22 N9 175.6(3)
C15 C9 C14 N8 7.4(6)
C15 C9 C14 C10 -171.3(4)
C16 C5 C3 C1 178.3(4)
C16 C5 C3 C13 1.0(6)
C17 C10 C14 N8 -10.4(6)
C17 C10 C14 C9 168.2(4)
C19 N9 C1F C1E 175.2(3)
C19 N9 C22 Pd1 6.9(5)
C19 N9 C22 N8 -175.1(3)
C19 C12 C13 C3 -1.8(6)
C1A C16 C19 N9 -4.6(6)
C1A C16 C19 C12 173.8(4)
C1B N3 C1C C2 -61.6(5)
C1B N3 C20 C1D 179.0(4)
C1C N3 C1B C18 -68.0(5)
C1C N3 C20 C1D 59.0(5)
C1E N8 C14 C9 -82.9(5)
C1E N8 C14 C10 95.8(5)
C1E N8 C22 Pd1 177.5(3)
C1E N8 C22 N9 -0.5(4)
C1F N9 C19 C12 -83.6(5)
C1F N9 C19 C16 94.8(5)
C1F N9 C22 Pd1 -177.2(3)
C1F N9 C22 N8 0.8(4)
C20 N3 C1B C18 172.1(4)
C20 N3 C1C C2 56.8(5)
C22 N8 C14 C9 101.6(5)
C22 N8 C14 C10 -79.7(5)
C22 N8 C1E C1F 0.1(5)
C22 N9 C19 C12 91.7(5)
C22 N9 C19 C16 -89.9(5)
C22 N9 C1F C1E -0.7(4)
